data_2232747
loop_
_publ_author_name
'Hemamalini, Madhukar'
'Goh, Jia Hao'
'Fun, Hoong-Kun'

_publ_section_title
;
 2,3-Diaminopyridinium 3-chlorobenzoate--3-chlorobenzoic acid (1/1)
;
_journal_coeditor_code HB6530
_journal_issue 12
_journal_name_full 'Acta Crystallographica Section E'
_journal_page_first o3498
_journal_paper_doi 10.1107/S1600536811050422
_journal_volume 67
_journal_year 2011
_chemical_formula_iupac 'C5 H8 N3 +, C7 H4 Cl O2 -, C7 H5 Cl O2'
_chemical_formula_moiety 'C5 H8 N3 +, C7 H4 Cl O2 -, C7 H5 Cl O2'
_chemical_formula_sum 'C19 H17 Cl2 N3 O4'
_chemical_formula_weight 422.26
_chemical_name_systematic
;
2,3-Diaminopyridinium 3-chlorobenzoate--3-chlorobenzoic acid (1/1)
;
_space_group_IT_number 56
_symmetry_cell_setting orthorhombic
_symmetry_space_group_name_Hall '-P 2ab 2ac'
_symmetry_space_group_name_H-M 'P c c n'
_atom_sites_solution_hydrogens geom
_atom_sites_solution_primary direct
_atom_sites_solution_secondary difmap
_audit_creation_method SHELXL-97
_cell_angle_alpha 90.00
_cell_angle_beta 90.00
_cell_angle_gamma 90.00
_cell_formula_units_Z 8
_cell_length_a 33.3187(7)
_cell_length_b 8.6628(2)
_cell_length_c 13.1811(2)
_cell_measurement_reflns_used 3141
_cell_measurement_temperature 100.00(10)
_cell_measurement_theta_max 25.13
_cell_measurement_theta_min 2.88
_cell_volume 3804.50(13)
_computing_cell_refinement 'SAINT (Bruker, 2009)'
_computing_data_collection 'APEX2 (Bruker, 2009)'
_computing_data_reduction 'SAINT (Bruker, 2009)'
_computing_molecular_graphics 'SHELXTL (Sheldrick, 2008)'
_computing_publication_material 'SHELXTL (Sheldrick, 2008) and PLATON (Spek, 2009)'
_computing_structure_refinement 'SHELXTL (Sheldrick, 2008)'
_computing_structure_solution 'SHELXTL (Sheldrick, 2008)'
_diffrn_ambient_temperature 100.00(10)
_diffrn_measured_fraction_theta_full 0.998
_diffrn_measured_fraction_theta_max 0.998
_diffrn_measurement_device_type 'Bruker SMART APEXII CCD'
_diffrn_measurement_method '\f and \w scans'
_diffrn_radiation_monochromator graphite
_diffrn_radiation_source 'fine-focus sealed tube'
_diffrn_radiation_type MoK\a
_diffrn_radiation_wavelength 0.71073
_diffrn_reflns_av_R_equivalents 0.0793
_diffrn_reflns_av_sigmaI/netI 0.0664
_diffrn_reflns_limit_h_max 46
_diffrn_reflns_limit_h_min -46
_diffrn_reflns_limit_k_max 12
_diffrn_reflns_limit_k_min -8
_diffrn_reflns_limit_l_max 18
_diffrn_reflns_limit_l_min -14
_diffrn_reflns_number 25995
_diffrn_reflns_theta_full 30.10
_diffrn_reflns_theta_max 30.10
_diffrn_reflns_theta_min 2.43
_diffrn_standards_number 0
_exptl_absorpt_coefficient_mu 0.373
_exptl_absorpt_correction_T_max 0.9801
_exptl_absorpt_correction_T_min 0.8537
_exptl_absorpt_correction_type multi-scan
_exptl_absorpt_process_details '(SADABS; Bruker, 2009)'
_exptl_crystal_colour brown
_exptl_crystal_density_diffrn 1.474
_exptl_crystal_density_method 'not measured'
_exptl_crystal_description plate
_exptl_crystal_F_000 1744
_exptl_crystal_size_max 0.44
_exptl_crystal_size_mid 0.19
_exptl_crystal_size_min 0.05
_refine_diff_density_max 0.646
_refine_diff_density_min -0.569
_refine_ls_extinction_method none
_refine_ls_goodness_of_fit_ref 1.019
_refine_ls_hydrogen_treatment constr
_refine_ls_matrix_type full
_refine_ls_number_parameters 254
_refine_ls_number_reflns 5596
_refine_ls_number_restraints 0
_refine_ls_restrained_S_all 1.019
_refine_ls_R_factor_all 0.1038
_refine_ls_R_factor_gt 0.0617
_refine_ls_shift/su_max_lt 0.001
_refine_ls_shift/su_mean <0.001
_refine_ls_structure_factor_coef Fsqd
_refine_ls_weighting_details 'calc w=1/[\s^2^(Fo^2^)+(0.0532P)^2^+4.6426P] where P=(Fo^2^+2Fc^2^)/3'
_refine_ls_weighting_scheme calc
_refine_ls_wR_factor_gt 0.1287
_refine_ls_wR_factor_ref 0.1487
_reflns_number_gt 3717
_reflns_number_total 5596
_reflns_threshold_expression I>2\s(I)
_cod_data_source_file hb6530.cif
_cod_data_source_block I
_cod_database_code 2232747
_cod_database_fobs_code 2232747

loop_
_symmetry_equiv_pos_as_xyz
'x, y, z'
'-x+1/2, -y+1/2, z'
'-x, y+1/2, -z+1/2'
'x+1/2, -y, -z+1/2'
'-x, -y, -z'
'x-1/2, y-1/2, -z'
'x, -y-1/2, z-1/2'
'-x-1/2, y, z-1/2'

loop_
_atom_site_type_symbol
_atom_site_label
_atom_site_fract_x
_atom_site_fract_y
_atom_site_fract_z
_atom_site_U_iso_or_equiv
_atom_site_adp_type
_atom_site_calc_flag
_atom_site_refinement_flags
_atom_site_occupancy
_atom_site_symmetry_multiplicity
N N1 0.01367(6) 0.6953(2) 0.51452(16) 0.0206(5) Uani d . 1 1
H H1 -0.0050 0.7511 0.4885 0.025 Uiso calc R 1 1
N N2 -0.01884(6) 0.7200(3) 0.66837(17) 0.0234(5) Uani d . 1 1
H H2A -0.0373 0.7729 0.6389 0.028 Uiso calc R 1 1
H H2B -0.0203 0.7020 0.7324 0.028 Uiso calc R 1 1
N N3 0.04450(6) 0.5583(2) 0.76248(15) 0.0194(4) Uani d . 1 1
H H3A 0.0641 0.5096 0.7905 0.023 Uiso calc R 1 1
H H3B 0.0255 0.5959 0.7993 0.023 Uiso calc R 1 1
C C1 0.01206(7) 0.6658(3) 0.61463(19) 0.0184(5) Uani d . 1 1
C C2 0.04354(7) 0.5763(3) 0.65881(18) 0.0159(5) Uani d . 1 1
C C3 0.07273(7) 0.5196(3) 0.59485(18) 0.0191(5) Uani d . 1 1
H H3 0.0931 0.4581 0.6214 0.023 Uiso calc R 1 1
C C4 0.07254(8) 0.5523(3) 0.49033(19) 0.0207(5) Uani d . 1 1
H H4 0.0924 0.5126 0.4482 0.025 Uiso calc R 1 1
C C5 0.04304(8) 0.6425(3) 0.4521(2) 0.0222(5) Uani d . 1 1
H H5 0.0429 0.6682 0.3836 0.027 Uiso calc R 1 1
Cl Cl1 0.27106(2) -0.04829(9) 0.85137(6) 0.03177(18) Uani d . 1 1
O O1 0.13896(5) 0.2618(2) 0.91982(13) 0.0243(4) Uani d . 1 1
H H1A 0.1189 0.3054 0.9414 0.036 Uiso calc R 1 1
O O2 0.11287(7) 0.3315(3) 0.77151(16) 0.0452(6) Uani d . 1 1
C C6 0.20367(7) 0.1198(3) 0.8287(2) 0.0207(5) Uani d . 1 1
H H6 0.2023 0.1203 0.8991 0.025 Uiso calc R 1 1
C C7 0.23479(7) 0.0453(3) 0.7791(2) 0.0229(5) Uani d . 1 1
C C8 0.23713(8) 0.0418(3) 0.6741(2) 0.0265(6) Uani d . 1 1
H H8 0.2580 -0.0104 0.6421 0.032 Uiso calc R 1 1
C C9 0.20807(8) 0.1168(3) 0.6175(2) 0.0281(6) Uani d . 1 1
H H9 0.2095 0.1156 0.5470 0.034 Uiso calc R 1 1
C C10 0.17703(8) 0.1931(3) 0.6651(2) 0.0246(6) Uani d . 1 1
H H10 0.1577 0.2441 0.6268 0.030 Uiso calc R 1 1
C C11 0.17461(7) 0.1938(3) 0.77091(19) 0.0194(5) Uani d . 1 1
C C12 0.13958(8) 0.2704(3) 0.8195(2) 0.0229(6) Uani d . 1 1
Cl Cl2 0.18144(2) 0.80228(9) 1.00830(5) 0.03097(18) Uani d . 1 1
O O3 0.03184(5) 0.3859(2) 1.11579(14) 0.0232(4) Uani d . 1 1
O O4 0.07032(5) 0.3671(2) 0.97878(14) 0.0231(4) Uani d . 1 1
C C13 0.12004(7) 0.6069(3) 1.04635(19) 0.0177(5) Uani d . 1 1
H H13 0.1203 0.5860 0.9771 0.021 Uiso calc R 1 1
C C14 0.14733(7) 0.7093(3) 1.0881(2) 0.0206(5) Uani d . 1 1
C C15 0.14826(8) 0.7410(3) 1.1909(2) 0.0234(6) Uani d . 1 1
H H15 0.1671 0.8093 1.2175 0.028 Uiso calc R 1 1
C C16 0.12051(8) 0.6688(3) 1.2534(2) 0.0249(6) Uani d . 1 1
H H16 0.1208 0.6884 1.3228 0.030 Uiso calc R 1 1
C C17 0.09240(8) 0.5677(3) 1.21324(19) 0.0208(5) Uani d . 1 1
H H17 0.0736 0.5214 1.2557 0.025 Uiso calc R 1 1
C C18 0.09208(7) 0.5352(3) 1.11004(18) 0.0157(5) Uani d . 1 1
C C19 0.06258(7) 0.4214(3) 1.06588(19) 0.0182(5) Uani d . 1 1

loop_
_atom_site_aniso_label
_atom_site_aniso_U_11
_atom_site_aniso_U_22
_atom_site_aniso_U_33
_atom_site_aniso_U_12
_atom_site_aniso_U_13
_atom_site_aniso_U_23
N1 0.0220(10) 0.0193(11) 0.0205(11) 0.0026(9) -0.0071(8) 0.0014(9)
N2 0.0206(11) 0.0263(13) 0.0232(12) 0.0072(9) -0.0027(9) -0.0019(9)
N3 0.0178(10) 0.0243(11) 0.0161(10) 0.0047(9) 0.0005(8) 0.0021(8)
C1 0.0200(12) 0.0145(12) 0.0209(13) -0.0017(9) -0.0026(9) -0.0029(9)
C2 0.0163(11) 0.0129(11) 0.0185(12) -0.0031(9) -0.0010(9) 0.0008(9)
C3 0.0196(12) 0.0198(13) 0.0178(12) 0.0008(10) -0.0011(9) 0.0032(9)
C4 0.0214(12) 0.0213(13) 0.0194(12) -0.0025(10) 0.0021(9) -0.0025(10)
C5 0.0272(13) 0.0232(14) 0.0162(12) -0.0037(11) -0.0014(10) -0.0015(10)
Cl1 0.0250(3) 0.0342(4) 0.0360(4) 0.0090(3) -0.0026(3) 0.0002(3)
O1 0.0217(9) 0.0332(11) 0.0181(9) 0.0076(8) 0.0005(7) -0.0003(8)
O2 0.0437(13) 0.0710(17) 0.0209(11) 0.0359(12) 0.0007(9) 0.0056(11)
C6 0.0183(11) 0.0224(13) 0.0213(13) -0.0016(10) 0.0005(9) -0.0004(10)
C7 0.0176(12) 0.0217(13) 0.0293(14) 0.0005(10) -0.0023(10) -0.0007(11)
C8 0.0216(13) 0.0288(15) 0.0292(15) 0.0001(11) 0.0046(10) -0.0069(12)
C9 0.0288(14) 0.0369(17) 0.0185(13) -0.0045(13) 0.0034(11) -0.0033(12)
C10 0.0229(13) 0.0285(14) 0.0224(13) -0.0005(11) -0.0017(10) -0.0006(11)
C11 0.0181(12) 0.0193(12) 0.0209(12) 0.0003(10) 0.0008(9) -0.0019(10)
C12 0.0241(13) 0.0247(14) 0.0199(13) 0.0053(11) 0.0000(10) -0.0015(10)
Cl2 0.0307(3) 0.0345(4) 0.0277(4) -0.0138(3) 0.0060(3) -0.0006(3)
O3 0.0162(8) 0.0277(10) 0.0256(10) -0.0026(8) 0.0037(7) -0.0052(8)
O4 0.0180(9) 0.0303(11) 0.0209(9) -0.0013(8) -0.0002(7) -0.0093(8)
C13 0.0187(11) 0.0197(13) 0.0146(11) 0.0023(10) -0.0021(9) -0.0020(9)
C14 0.0154(11) 0.0230(13) 0.0234(13) -0.0001(10) 0.0016(9) 0.0018(10)
C15 0.0214(12) 0.0259(14) 0.0229(13) -0.0039(11) -0.0042(10) -0.0062(11)
C16 0.0258(13) 0.0319(15) 0.0171(12) -0.0029(12) -0.0020(10) -0.0059(10)
C17 0.0198(12) 0.0266(14) 0.0161(12) 0.0006(10) 0.0023(9) -0.0024(10)
C18 0.0146(11) 0.0165(12) 0.0158(11) 0.0031(9) -0.0019(8) -0.0015(9)
C19 0.0155(11) 0.0202(13) 0.0188(12) 0.0029(10) -0.0019(9) -0.0017(9)

loop_
_atom_type_symbol
_atom_type_description
_atom_type_scat_dispersion_real
_atom_type_scat_dispersion_imag
_atom_type_scat_source
C C 0.0033 0.0016 'International Tables Vol C Tables 4.2.6.8 and 6.1.1.4'
H H 0.0000 0.0000 'International Tables Vol C Tables 4.2.6.8 and 6.1.1.4'
N N 0.0061 0.0033 'International Tables Vol C Tables 4.2.6.8 and 6.1.1.4'
O O 0.0106 0.0060 'International Tables Vol C Tables 4.2.6.8 and 6.1.1.4'
Cl Cl 0.1484 0.1585 'International Tables Vol C Tables 4.2.6.8 and 6.1.1.4'

loop_
_geom_angle_atom_site_label_1
_geom_angle_atom_site_label_2
_geom_angle_atom_site_label_3
_geom_angle
C1 N1 C5 124.0(2)
C1 N1 H1 118.0
C5 N1 H1 118.0
C1 N2 H2A 120.0
C1 N2 H2B 120.0
H2A N2 H2B 120.0
C2 N3 H3A 120.0
C2 N3 H3B 120.0
H3A N3 H3B 120.0
N2 C1 N1 119.0(2)
N2 C1 C2 122.7(2)
N1 C1 C2 118.3(2)
N3 C2 C3 123.4(2)
N3 C2 C1 118.9(2)
C3 C2 C1 117.5(2)
C2 C3 C4 121.6(2)
C2 C3 H3 119.2
C4 C3 H3 119.2
C5 C4 C3 119.0(2)
C5 C4 H4 120.5
C3 C4 H4 120.5
C4 C5 N1 119.5(2)
C4 C5 H5 120.3
N1 C5 H5 120.3
C12 O1 H1A 109.5
C7 C6 C11 118.6(2)
C7 C6 H6 120.7
C11 C6 H6 120.7
C6 C7 C8 121.5(2)
C6 C7 Cl1 118.7(2)
C8 C7 Cl1 119.8(2)
C9 C8 C7 119.2(2)
C9 C8 H8 120.4
C7 C8 H8 120.4
C10 C9 C8 120.3(3)
C10 C9 H9 119.9
C8 C9 H9 119.9
C9 C10 C11 120.0(3)
C9 C10 H10 120.0
C11 C10 H10 120.0
C6 C11 C10 120.3(2)
C6 C11 C12 121.1(2)
C10 C11 C12 118.5(2)
O2 C12 O1 122.3(2)
O2 C12 C11 123.0(2)
O1 C12 C11 114.6(2)
C14 C13 C18 118.9(2)
C14 C13 H13 120.6
C18 C13 H13 120.6
C15 C14 C13 122.1(2)
C15 C14 Cl2 118.9(2)
C13 C14 Cl2 119.0(2)
C14 C15 C16 118.5(2)
C14 C15 H15 120.7
C16 C15 H15 120.7
C15 C16 C17 120.5(2)
C15 C16 H16 119.7
C17 C16 H16 119.7
C16 C17 C18 120.4(2)
C16 C17 H17 119.8
C18 C17 H17 119.8
C17 C18 C13 119.5(2)
C17 C18 C19 121.0(2)
C13 C18 C19 119.5(2)
O3 C19 O4 123.3(2)
O3 C19 C18 119.3(2)
O4 C19 C18 117.4(2)

loop_
_geom_bond_atom_site_label_1
_geom_bond_atom_site_label_2
_geom_bond_distance
N1 C1 1.345(3)
N1 C5 1.358(3)
N1 H1 0.8600
N2 C1 1.335(3)
N2 H2A 0.8600
N2 H2B 0.8600
N3 C2 1.376(3)
N3 H3A 0.8600
N3 H3B 0.8600
C1 C2 1.428(3)
C2 C3 1.378(3)
C3 C4 1.407(3)
C3 H3 0.9300
C4 C5 1.353(4)
C4 H4 0.9300
C5 H5 0.9300
Cl1 C7 1.739(3)
O1 C12 1.324(3)
O1 H1A 0.8200
O2 C12 1.214(3)
C6 C7 1.385(4)
C6 C11 1.388(3)
C6 H6 0.9300
C7 C8 1.387(4)
C8 C9 1.384(4)
C8 H8 0.9300
C9 C10 1.379(4)
C9 H9 0.9300
C10 C11 1.397(4)
C10 H10 0.9300
C11 C12 1.488(3)
Cl2 C14 1.745(3)
O3 C19 1.256(3)
O4 C19 1.267(3)
C13 C14 1.384(3)
C13 C18 1.399(3)
C13 H13 0.9300
C14 C15 1.383(4)
C15 C16 1.387(4)
C15 H15 0.9300
C16 C17 1.388(4)
C16 H16 0.9300
C17 C18 1.389(3)
C17 H17 0.9300
C18 C19 1.509(3)

loop_
_geom_hbond_atom_site_label_D
_geom_hbond_atom_site_label_H
_geom_hbond_atom_site_label_A
_geom_hbond_site_symmetry_A
_geom_hbond_distance_DH
_geom_hbond_distance_HA
_geom_hbond_distance_DA
_geom_hbond_angle_DHA
_geom_hbond_publ_flag
N1 H1 O3 3_556 0.86 2.01 2.824(3) 157 yes
N1 H1 O4 3_556 0.86 2.44 3.171(3) 144 yes
O1 H1A O4 . 0.82 1.77 2.582(2) 169 yes
N2 H2A O4 3_556 0.86 2.07 2.886(3) 158 yes
N2 H2B O3 5_567 0.86 2.18 3.021(3) 168 yes
N3 H3A O2 . 0.86 2.25 3.011(3) 147 yes
N3 H3B O3 5_567 0.86 2.22 3.046(3) 161 yes
C3 H3 O2 . 0.93 2.36 3.141(3) 142 yes

loop_
_geom_torsion_atom_site_label_1
_geom_torsion_atom_site_label_2
_geom_torsion_atom_site_label_3
_geom_torsion_atom_site_label_4
_geom_torsion
C5 N1 C1 N2 -178.1(2)
C5 N1 C1 C2 1.4(4)
N2 C1 C2 N3 -7.0(4)
N1 C1 C2 N3 173.5(2)
N2 C1 C2 C3 176.6(2)
N1 C1 C2 C3 -3.0(3)
N3 C2 C3 C4 -174.2(2)
C1 C2 C3 C4 2.1(4)
C2 C3 C4 C5 0.4(4)
C3 C4 C5 N1 -2.0(4)
C1 N1 C5 C4 1.1(4)
C11 C6 C7 C8 -0.8(4)
C11 C6 C7 Cl1 -179.7(2)
C6 C7 C8 C9 1.1(4)
Cl1 C7 C8 C9 -180.0(2)
C7 C8 C9 C10 -0.5(4)
C8 C9 C10 C11 -0.6(4)
C7 C6 C11 C10 -0.3(4)
C7 C6 C11 C12 177.5(2)
C9 C10 C11 C6 1.0(4)
C9 C10 C11 C12 -176.9(3)
C6 C11 C12 O2 -177.4(3)
C10 C11 C12 O2 0.5(4)
C6 C11 C12 O1 0.2(4)
C10 C11 C12 O1 178.0(2)
C18 C13 C14 C15 1.1(4)
C18 C13 C14 Cl2 -178.48(19)
C13 C14 C15 C16 -0.8(4)
Cl2 C14 C15 C16 178.8(2)
C14 C15 C16 C17 -0.3(4)
C15 C16 C17 C18 1.1(4)
C16 C17 C18 C13 -0.8(4)
C16 C17 C18 C19 177.9(2)
C14 C13 C18 C17 -0.3(4)
C14 C13 C18 C19 -179.1(2)
C17 C18 C19 O3 18.4(4)
C13 C18 C19 O3 -162.8(2)
C17 C18 C19 O4 -162.0(2)
C13 C18 C19 O4 16.8(3)

loop_
_cod_related_entry_id
_cod_related_entry_database
_cod_related_entry_code
1 ChemSpider 30657236
